data_2007872
loop_
_publ_author_name
'Abrahams, Brendan F.'
'Hoskins, Bernard F.'
'Robson, Richard'
'Slizys, Damian A.'

_publ_section_title
;
 1,4-Bis(imidazol-1-ylmethyl)benzene Dihydrate
;
_journal_issue 11
_journal_name_full 'Acta Crystallographica Section C'
_journal_page_first 1666
_journal_page_last 1668
_journal_paper_doi 10.1107/S0108270198004806
_journal_volume 54
_journal_year 1998
_chemical_formula_iupac 'C14 H14 N4 , 2H2 O'
_chemical_formula_moiety 'C14 H14 N4 , 2H2 O'
_chemical_formula_sum 'C14 H18 N4 O2'
_chemical_formula_weight 274.32
_chemical_name_systematic
;
1,4-bis(imidazol-1-ylmethyl)benzene dihydrate
;
_space_group_IT_number 14
_symmetry_cell_setting monoclinic
_symmetry_space_group_name_Hall '-P 2yn'
_symmetry_space_group_name_H-M 'P 1 21/n 1'
_audit_creation_method SHELXL93
_cell_angle_alpha 90.00
_cell_angle_beta 94.57(5)
_cell_angle_gamma 90.00
_cell_formula_units_Z 2
_cell_length_a 4.669(2)
_cell_length_b 9.622(3)
_cell_length_c 16.377(6)
_cell_measurement_reflns_used 25
_cell_measurement_temperature 293(2)
_cell_measurement_theta_max 10.54
_cell_measurement_theta_min 4.92
_cell_volume 733.4(5)
_computing_cell_refinement 'CAD-4 Software'
_computing_data_collection 'CAD-4 Software (Enraf-Nonius, 1989)'
_computing_data_reduction 'PROCESS_DATA (Gable et al., 1993)'
_computing_molecular_graphics 'ORTEPII (Johnson, 1976)'
_computing_publication_material SHELXL93
_computing_structure_refinement 'SHELXL93 (Sheldrick, 1993)'
_computing_structure_solution 'SHELXS86 (Sheldrick, 1990)'
_diffrn_ambient_temperature 293(2)
_diffrn_measurement_device 'Enraf-Nonius CAD-4'
_diffrn_measurement_method \w-2\q
_diffrn_radiation_monochromator graphite
_diffrn_radiation_source 'fine-focus sealed tube'
_diffrn_radiation_type MoK\a
_diffrn_radiation_wavelength 0.71069
_diffrn_reflns_av_R_equivalents 0.041
_diffrn_reflns_av_sigmaI/netI 0.0717
_diffrn_reflns_limit_h_max 5
_diffrn_reflns_limit_h_min -1
_diffrn_reflns_limit_k_max 11
_diffrn_reflns_limit_k_min 0
_diffrn_reflns_limit_l_max 19
_diffrn_reflns_limit_l_min -19
_diffrn_reflns_number 1803
_diffrn_reflns_theta_max 24.97
_diffrn_reflns_theta_min 2.46
_diffrn_standards_decay_% .0(10)
_diffrn_standards_interval_time 120
_diffrn_standards_number 3
_exptl_absorpt_coefficient_mu 0.086
_exptl_absorpt_correction_T_max 0.993
_exptl_absorpt_correction_T_min 0.990
_exptl_absorpt_correction_type 'analytical, indexed crystal faces (Sheldrick, 1976)'
_exptl_crystal_colour colourless
_exptl_crystal_density_diffrn 1.242
_exptl_crystal_density_meas 1.250(10)
_exptl_crystal_density_method 'flotation in chlorobenzene and dichloromethane'
_exptl_crystal_description needle
_exptl_crystal_F_000 292
_exptl_crystal_size_max 0.200
_exptl_crystal_size_mid 0.050
_exptl_crystal_size_min 0.038
_refine_diff_density_max 0.259
_refine_diff_density_min -0.193
_refine_ls_extinction_method none
_refine_ls_goodness_of_fit_all 1.011
_refine_ls_goodness_of_fit_obs 1.161
_refine_ls_hydrogen_treatment 'H atoms constrained'
_refine_ls_matrix_type full
_refine_ls_number_parameters 96
_refine_ls_number_reflns 1294
_refine_ls_number_restraints 0
_refine_ls_restrained_S_all 1.025
_refine_ls_restrained_S_obs 1.161
_refine_ls_R_factor_all 0.150
_refine_ls_R_factor_gt 0.070
_refine_ls_shift/esd_max 0.000
_refine_ls_shift/esd_mean 0.000
_refine_ls_structure_factor_coef Fsqd
_refine_ls_weighting_details 'w = 1/[\s^2^(Fo^2^)+(0.1326P)^2^] where P = (Fo^2^+2Fc^2^)/3'
_refine_ls_weighting_scheme calc
_refine_ls_wR_factor_all 0.255
_refine_ls_wR_factor_obs 0.194
_reflns_number_observed 618
_reflns_number_total 1295
_reflns_observed_criterion I>2\s(I)
_cod_data_source_file ta1210.cif
_cod_data_source_block ta1210
_cod_depositor_comments
;
 Marking attached hydrogen atoms.

 Antanas Vaitkus,
 2017-11-23

The following automatic conversions were performed:
'_geom_bond_publ_flag' value 'Y' changed to 'y' according to
'/home/saulius/struct/CIF-dictionaries/cif_core.dic' dictionary named
'cif_core.dic' version 2.4.1 from 2010-06-29 (10 times).

Automatic conversion script
Id: cif_fix_enum 1527 2010-12-29 10:47:43Z saulius 

The following automatic conversions were performed:

'_refine_ls_weighting_scheme' value 'calc w =
1/[\s^2^(Fo^2^)+(0.1326P)^2^] where P = (Fo^2^+2Fc^2^)/3' was changed
to 'calc'. New tag '_refine_ls_weighting_details' was created. The
value of the new tag was set to 'w = 1/[\s^2^(Fo^2^)+(0.1326P)^2^]
where P = (Fo^2^+2Fc^2^)/3'.

Automatic conversion script
Id: cif_fix_values 3143 2015-03-26 13:38:13Z robertas 
;
_cod_original_cell_volume 733.3(5)
_cod_original_sg_symbol_H-M 'P 21/n'
_cod_database_code 2007872

loop_
_symmetry_equiv_pos_as_xyz
'x, y, z'
'x+1/2, -y+1/2, z+1/2'
'-x, -y, -z'
'-x-1/2, y-1/2, -z-1/2'

loop_
_atom_site_aniso_label
_atom_site_aniso_U_11
_atom_site_aniso_U_22
_atom_site_aniso_U_33
_atom_site_aniso_U_12
_atom_site_aniso_U_13
_atom_site_aniso_U_23
N1 0.108(3) 0.104(3) 0.061(2) 0.000(3) -0.007(2) -0.002(2)
N2 0.062(2) 0.081(2) 0.055(2) 0.010(2) 0.0002(15) -0.010(2)
C1 0.088(3) 0.079(3) 0.066(3) -0.006(3) 0.009(2) -0.008(2)
C2 0.092(4) 0.109(4) 0.065(3) -0.010(3) 0.002(3) -0.021(3)
C3 0.097(4) 0.083(3) 0.082(3) -0.010(3) 0.006(3) 0.004(3)
C4 0.071(3) 0.116(4) 0.072(3) 0.025(3) -0.013(2) -0.016(3)
C5 0.055(3) 0.080(3) 0.054(2) 0.007(2) -0.015(2) -0.003(2)
C6 0.078(3) 0.081(3) 0.056(2) -0.006(3) -0.005(2) 0.004(2)
C7 0.081(3) 0.065(3) 0.070(2) 0.003(3) -0.015(2) -0.001(2)
O1 0.145(4) 0.109(3) 0.106(3) 0.007(3) -0.009(2) 0.018(2)

loop_
_atom_site_label
_atom_site_fract_x
_atom_site_fract_y
_atom_site_fract_z
_atom_site_U_iso_or_equiv
_atom_site_thermal_displace_type
_atom_site_calc_flag
_atom_site_refinement_flags
_atom_site_occupancy
_atom_site_disorder_group
_atom_site_type_symbol
_atom_site_attached_hydrogens
N1 -0.0766(10) 0.8351(5) 0.1863(2) 0.0916(14) Uani d . 1 . N 0
N2 0.1318(7) 0.8096(4) 0.3108(2) 0.0664(10) Uani d . 1 . N 0
C1 -0.0637(11) 0.7069(5) 0.2982(3) 0.0775(13) Uani d . 1 . C 0
H1 -0.1060(11) 0.6378(5) 0.3351(3) 0.092(7) Uiso calc R 1 . H 0
C2 -0.1837(11) 0.7242(6) 0.2227(3) 0.089(2) Uani d . 1 . C 0
H2 -0.3249(11) 0.6663(6) 0.1980(3) 0.092(7) Uiso calc R 1 . H 0
C3 0.1127(12) 0.8835(5) 0.2416(3) 0.088(2) Uani d . 1 . C 0
H3 0.2238(12) 0.9618(5) 0.2338(3) 0.092(7) Uiso calc R 1 . H 0
C4 0.3135(11) 0.8404(6) 0.3862(3) 0.087(2) Uani d . 1 . C 0
H4A 0.4806(11) 0.8928(6) 0.3725(3) 0.111(13) Uiso calc R 1 . H 0
H4B 0.3799(11) 0.7540(6) 0.4117(3) 0.111(13) Uiso calc R 1 . H 0
C5 0.1515(9) 0.9226(5) 0.4456(2) 0.0640(11) Uani d . 1 . C 0
C6 0.1673(10) 1.0658(5) 0.4465(2) 0.0721(13) Uani d . 1 . C 0
H6 0.2805(10) 1.1117(5) 0.4108(2) 0.092(7) Uiso calc R 1 . H 0
C7 -0.0148(10) 0.8585(5) 0.4995(3) 0.0729(12) Uani d . 1 . C 0
H7 -0.0258(10) 0.7620(5) 0.4999(3) 0.092(7) Uiso calc R 1 . H 0
O1 -0.2341(10) 0.9929(4) 0.0446(2) 0.1210(15) Uani d . 1 . O 2

loop_
_atom_type_symbol
_atom_type_description
_atom_type_scat_dispersion_real
_atom_type_scat_dispersion_imag
_atom_type_scat_source
C C 0.0033 0.0016 'International Tables Vol C Tables 4.2.6.8 and 6.1.1.4'
H H 0.0000 0.0000 'International Tables Vol C Tables 4.2.6.8 and 6.1.1.4'
N N 0.0061 0.0033 'International Tables Vol C Tables 4.2.6.8 and 6.1.1.4'
O O 0.0106 0.0060 'International Tables Vol C Tables 4.2.6.8 and 6.1.1.4'

loop_
_geom_angle_atom_site_label_1
_geom_angle_atom_site_label_2
_geom_angle_atom_site_label_3
_geom_angle_site_symmetry_1
_geom_angle_site_symmetry_3
_geom_angle
_geom_angle_publ_flag
C3 N1 C2 . . 103.4(4) y
C3 N1 O1 . . 119.9(4) ?
C2 N1 O1 . . 135.5(3) ?
C3 N2 C1 . . 105.2(4) y
C3 N2 C4 . . 126.9(4) y
C1 N2 C4 . . 127.9(4) y
C2 C1 N2 . . 106.3(4) y
C1 C2 N1 . . 111.7(5) y
N1 C3 N2 . . 113.4(4) y
N2 C4 C5 . . 111.3(4) y
C7 C5 C6 . . 118.4(4) y
C7 C5 C4 . . 121.4(4) y
C6 C5 C4 . . 120.2(5) y
C5 C6 C7 . 3_576 120.1(4) y
C5 C7 C6 . 3_576 121.5(4) y
O1 O1 O1 3_575 3_475 115.9(2) ?
O1 O1 N1 3_575 . 107.4(2) ?
O1 O1 N1 3_475 . 128.4(3) ?

loop_
_geom_bond_atom_site_label_1
_geom_bond_atom_site_label_2
_geom_bond_site_symmetry_2
_geom_bond_distance
_geom_bond_publ_flag
N1 C3 . 1.301(6) y
N1 C2 . 1.338(6) y
N1 O1 . 2.822(5) ?
N2 C3 . 1.335(5) y
N2 C1 . 1.350(5) y
N2 C4 . 1.471(5) y
C1 C2 . 1.328(6) y
C4 C5 . 1.503(6) y
C5 C7 . 1.368(6) y
C5 C6 . 1.381(6) y
C6 C7 3_576 1.386(6) y
C7 C6 3_576 1.386(6) ?
O1 O1 3_575 2.727(9) ?
O1 O1 3_475 2.781(9) ?
